data_2236054
loop_
_publ_author_name
'Khatamov, Khamroqul'
'Saitqulov, Fozil'
'Ashurov, Jamshid'
'Shakhidoyatov, Khusnutdin'

_publ_section_title
;
 3,5,6-Trimethylthieno[2,3-<i>d</i>]pyrimidin-4(3<i>H</i>)-one
;
_journal_coeditor_code AA2064
_journal_issue 9
_journal_name_full 'Acta Crystallographica Section E'
_journal_page_first o2740
_journal_paper_doi 10.1107/S1600536812035416
_journal_volume 68
_journal_year 2012
_chemical_formula_iupac 'C9 H10 N2 O S'
_chemical_formula_moiety 'C9 H10 N2 O S'
_chemical_formula_sum 'C9 H10 N2 O S'
_chemical_formula_weight 194.25
_chemical_name_systematic
;
3,5,6-Trimethylthieno[2,3-<i>d</i>]pyrimidin-4(3<i>H</i>)-one
;
_space_group_IT_number 14
_symmetry_cell_setting monoclinic
_symmetry_space_group_name_Hall '-P 2ybc'
_symmetry_space_group_name_H-M 'P 1 21/c 1'
_atom_sites_solution_hydrogens geom
_atom_sites_solution_primary direct
_atom_sites_solution_secondary difmap
_audit_creation_method SHELXL-97
_cell_angle_alpha 90.000
_cell_angle_beta 97.333(3)
_cell_angle_gamma 90.000
_cell_formula_units_Z 4
_cell_length_a 8.027(3)
_cell_length_b 10.706(5)
_cell_length_c 10.907(3)
_cell_measurement_reflns_used 185
_cell_measurement_temperature 293(2)
_cell_measurement_theta_max 43.6963
_cell_measurement_theta_min 4.0711
_cell_volume 929.6(6)
_computing_cell_refinement 'CrysAlis PRO (Oxford Diffraction, 2009)'
_computing_data_collection 'CrysAlis PRO (Oxford Diffraction, 2009)'
_computing_data_reduction 'CrysAlis PRO (Oxford Diffraction, 2009)'
_computing_molecular_graphics 'XP in SHELXTL (Sheldrick, 2008)'
_computing_publication_material 'SHELXL97 (Sheldrick, 2008)'
_computing_structure_refinement 'SHELXL97 (Sheldrick, 2008)'
_computing_structure_solution 'SHELXS97 (Sheldrick, 2008)'
_diffrn_ambient_temperature 293(2)
_diffrn_detector_area_resol_mean 10.2576
_diffrn_measured_fraction_theta_full 0.954
_diffrn_measured_fraction_theta_max 0.954
_diffrn_measurement_device_type 'Oxford Diffraction Xcalibur Ruby'
_diffrn_measurement_method '\w scans'
_diffrn_radiation_monochromator graphite
_diffrn_radiation_source 'fine-focus sealed tube'
_diffrn_radiation_type CuK\a
_diffrn_radiation_wavelength 1.54184
_diffrn_reflns_av_R_equivalents 0.0292
_diffrn_reflns_av_sigmaI/netI 0.0276
_diffrn_reflns_limit_h_max 9
_diffrn_reflns_limit_h_min -8
_diffrn_reflns_limit_k_max 12
_diffrn_reflns_limit_k_min -12
_diffrn_reflns_limit_l_max 11
_diffrn_reflns_limit_l_min -13
_diffrn_reflns_number 2983
_diffrn_reflns_theta_full 67.15
_diffrn_reflns_theta_max 67.15
_diffrn_reflns_theta_min 5.56
_diffrn_standards_number 3
_exptl_absorpt_coefficient_mu 2.769
_exptl_absorpt_correction_T_max 1.000
_exptl_absorpt_correction_T_min 0.324
_exptl_absorpt_correction_type multi-scan
_exptl_absorpt_process_details '(CrysAlis PRO; Oxford Diffraction, 2009)'
_exptl_crystal_colour colourless
_exptl_crystal_density_diffrn 1.388
_exptl_crystal_density_method 'not measured'
_exptl_crystal_description Block
_exptl_crystal_F_000 408
_exptl_crystal_size_max 0.42
_exptl_crystal_size_mid 0.36
_exptl_crystal_size_min 0.28
_refine_diff_density_max 0.273
_refine_diff_density_min -0.224
_refine_ls_extinction_coef 0.0070(14)
_refine_ls_extinction_expression Fc^*^=kFc[1+0.001xFc^2^\l^3^/sin(2\q)]^-1/4^
_refine_ls_extinction_method 'SHELXL97 (Sheldrick, 2008)'
_refine_ls_goodness_of_fit_ref 1.051
_refine_ls_hydrogen_treatment constr
_refine_ls_matrix_type full
_refine_ls_number_parameters 122
_refine_ls_number_reflns 1588
_refine_ls_number_restraints 0
_refine_ls_restrained_S_all 1.051
_refine_ls_R_factor_all 0.0685
_refine_ls_R_factor_gt 0.0495
_refine_ls_shift/su_max 0.000
_refine_ls_shift/su_mean 0.000
_refine_ls_structure_factor_coef Fsqd
_refine_ls_weighting_details 'calc w=1/[\s^2^(Fo^2^)+(0.1022P)^2^+0.0132P] where P=(Fo^2^+2Fc^2^)/3'
_refine_ls_weighting_scheme calc
_refine_ls_wR_factor_gt 0.1377
_refine_ls_wR_factor_ref 0.1513
_reflns_number_gt 1208
_reflns_number_total 1588
_reflns_threshold_expression I>2sigma(I)
_cod_data_source_file aa2064.cif
_cod_data_source_block I
_cod_original_cell_volume 929.7(6)
_cod_original_sg_symbol_H-M 'P 21/c'
_cod_database_code 2236054
_cod_database_fobs_code 2236054

loop_
_symmetry_equiv_pos_as_xyz
'x, y, z'
'-x, y+1/2, -z+1/2'
'-x, -y, -z'
'x, -y-1/2, z-1/2'

loop_
_atom_site_type_symbol
_atom_site_label
_atom_site_fract_x
_atom_site_fract_y
_atom_site_fract_z
_atom_site_U_iso_or_equiv
_atom_site_adp_type
_atom_site_calc_flag
_atom_site_refinement_flags
_atom_site_occupancy
_atom_site_symmetry_multiplicity
C C1 0.3074(3) 0.1156(2) 0.4761(3) 0.0448(7) Uani d . 1 1
C C2 0.4524(4) 0.1684(3) 0.6555(3) 0.0559(8) Uani d . 1 1
H H2 0.5198 0.2239 0.7052 0.067 Uiso calc R 1 1
C C3 0.3198(3) -0.0372(3) 0.6401(2) 0.0467(7) Uani d . 1 1
C C4 0.2664(3) -0.0020(2) 0.5153(2) 0.0396(6) Uani d . 1 1
C C5 0.1683(3) -0.0728(2) 0.4196(2) 0.0446(7) Uani d . 1 1
C C6 0.1362(4) -0.0066(3) 0.3125(2) 0.0498(7) Uani d . 1 1
C C7 0.4735(4) 0.0352(4) 0.8380(3) 0.0693(10) Uani d . 1 1
H H7A 0.3808 0.0084 0.8791 0.104 Uiso calc R 1 1
H H7B 0.5195 0.1109 0.8754 0.104 Uiso calc R 1 1
H H7C 0.5584 -0.0285 0.8454 0.104 Uiso calc R 1 1
C C8 0.1125(4) -0.2045(3) 0.4345(3) 0.0615(8) Uani d . 1 1
H H8A 0.0263 -0.2062 0.4879 0.092 Uiso calc R 1 1
H H8B 0.2062 -0.2539 0.4699 0.092 Uiso calc R 1 1
H H8C 0.0690 -0.2379 0.3551 0.092 Uiso calc R 1 1
C C9 0.0413(4) -0.0454(4) 0.1917(3) 0.0694(9) Uani d . 1 1
H H9A -0.0690 -0.0091 0.1831 0.104 Uiso calc R 1 1
H H9B 0.0319 -0.1348 0.1890 0.104 Uiso calc R 1 1
H H9C 0.0998 -0.0173 0.1254 0.104 Uiso calc R 1 1
N N1 0.4025(3) 0.2028(2) 0.5443(2) 0.0537(6) Uani d . 1 1
N N2 0.4153(3) 0.0576(2) 0.7075(2) 0.0505(6) Uani d . 1 1
O O1 0.2922(3) -0.13487(19) 0.69116(18) 0.0595(6) Uani d . 1 1
S S1 0.22443(10) 0.14187(7) 0.32561(6) 0.0543(3) Uani d . 1 1

loop_
_atom_site_aniso_label
_atom_site_aniso_U_11
_atom_site_aniso_U_22
_atom_site_aniso_U_33
_atom_site_aniso_U_12
_atom_site_aniso_U_13
_atom_site_aniso_U_23
C1 0.0458(16) 0.0418(14) 0.0482(15) 0.0049(11) 0.0116(12) -0.0006(11)
C2 0.0553(19) 0.0501(17) 0.062(2) 0.0007(13) 0.0055(14) -0.0163(14)
C3 0.0443(16) 0.0495(16) 0.0468(15) 0.0075(12) 0.0074(12) -0.0022(12)
C4 0.0368(14) 0.0398(14) 0.0430(14) 0.0064(10) 0.0081(11) 0.0000(10)
C5 0.0427(16) 0.0448(15) 0.0470(15) 0.0027(11) 0.0083(12) -0.0010(11)
C6 0.0476(17) 0.0553(17) 0.0458(15) 0.0063(13) 0.0036(12) -0.0013(12)
C7 0.073(2) 0.088(3) 0.0436(17) 0.0157(18) -0.0037(15) -0.0115(15)
C8 0.067(2) 0.0505(17) 0.067(2) -0.0105(14) 0.0080(16) -0.0035(14)
C9 0.072(2) 0.083(2) 0.0512(18) -0.0023(18) -0.0023(15) -0.0075(16)
N1 0.0568(15) 0.0428(13) 0.0613(16) 0.0001(11) 0.0071(12) -0.0060(11)
N2 0.0519(14) 0.0564(15) 0.0419(13) 0.0091(11) 0.0006(10) -0.0089(10)
O1 0.0688(15) 0.0553(13) 0.0531(12) 0.0013(10) 0.0025(10) 0.0164(9)
S1 0.0631(6) 0.0502(5) 0.0493(5) 0.0040(3) 0.0068(3) 0.0099(3)

loop_
_atom_type_symbol
_atom_type_description
_atom_type_scat_dispersion_real
_atom_type_scat_dispersion_imag
_atom_type_scat_source
C C 0.0181 0.0091 'International Tables Vol C Tables 4.2.6.8 and 6.1.1.4'
H H 0.0000 0.0000 'International Tables Vol C Tables 4.2.6.8 and 6.1.1.4'
N N 0.0311 0.0180 'International Tables Vol C Tables 4.2.6.8 and 6.1.1.4'
O O 0.0492 0.0322 'International Tables Vol C Tables 4.2.6.8 and 6.1.1.4'
S S 0.3331 0.5567 'International Tables Vol C Tables 4.2.6.8 and 6.1.1.4'

loop_
_geom_angle_atom_site_label_1
_geom_angle_atom_site_label_2
_geom_angle_atom_site_label_3
_geom_angle
N1 C1 C4 126.3(3)
N1 C1 S1 122.1(2)
C4 C1 S1 111.6(2)
N1 C2 N2 125.8(3)
N1 C2 H2 117.1
N2 C2 H2 117.1
O1 C3 N2 119.6(3)
O1 C3 C4 127.9(3)
N2 C3 C4 112.4(2)
C1 C4 C3 118.9(2)
C1 C4 C5 112.6(2)
C3 C4 C5 128.5(2)
C6 C5 C4 112.0(2)
C6 C5 C8 123.8(3)
C4 C5 C8 124.2(2)
C5 C6 C9 129.1(3)
C5 C6 S1 112.0(2)
C9 C6 S1 118.9(2)
N2 C7 H7A 109.5
N2 C7 H7B 109.5
H7A C7 H7B 109.5
N2 C7 H7C 109.5
H7A C7 H7C 109.5
H7B C7 H7C 109.5
C5 C8 H8A 109.5
C5 C8 H8B 109.5
H8A C8 H8B 109.5
C5 C8 H8C 109.5
H8A C8 H8C 109.5
H8B C8 H8C 109.5
C6 C9 H9A 109.5
C6 C9 H9B 109.5
H9A C9 H9B 109.5
C6 C9 H9C 109.5
H9A C9 H9C 109.5
H9B C9 H9C 109.5
C2 N1 C1 113.8(3)
C2 N2 C3 122.6(2)
C2 N2 C7 119.2(3)
C3 N2 C7 118.2(3)
C1 S1 C6 91.90(13)

loop_
_geom_bond_atom_site_label_1
_geom_bond_atom_site_label_2
_geom_bond_distance
C1 N1 1.365(4)
C1 C4 1.382(4)
C1 S1 1.714(3)
C2 N1 1.282(4)
C2 N2 1.364(4)
C2 H2 0.9300
C3 O1 1.218(3)
C3 N2 1.419(4)
C3 C4 1.424(4)
C4 C5 1.441(3)
C5 C6 1.362(4)
C5 C8 1.495(4)
C6 C9 1.494(4)
C6 S1 1.739(3)
C7 N2 1.461(4)
C7 H7A 0.9600
C7 H7B 0.9600
C7 H7C 0.9600
C8 H8A 0.9600
C8 H8B 0.9600
C8 H8C 0.9600
C9 H9A 0.9600
C9 H9B 0.9600
C9 H9C 0.9600

loop_
_geom_hbond_atom_site_label_D
_geom_hbond_atom_site_label_H
_geom_hbond_atom_site_label_A
_geom_hbond_site_symmetry_A
_geom_hbond_distance_DH
_geom_hbond_distance_HA
_geom_hbond_distance_DA
_geom_hbond_angle_DHA
C2 H2 O1 2_656 0.93 2.32 3.250(4) 172.9

loop_
_cod_related_entry_id
_cod_related_entry_database
_cod_related_entry_code
1 ChemSpider 718366
